data_4025088
loop_
_publ_author_name
'David Marcoux'
'S\'ebastien R. Goudreau'
'Andr\'e B. Charette'

_publ_section_title
;
trans-Directing Ability of the Amide Group: Enabling the Enantiocontrol in
the Synthesis of 1,1-Dicarboxy Cyclopropanes. Reaction Development, Scope,
and Synthetic Applications
;
_journal_name_full 'Journal of Organic Chemistry'
_journal_page_first 8939
_journal_page_last 8955
_journal_paper_doi 10.1021/jo902066y
_journal_volume 74
_journal_year 2009
_chemical_compound_source 'Synthesized by the authors. See text'
_chemical_formula_moiety 'C18 H16 O3'
_chemical_formula_sum 'C18 H16 O3'
_chemical_formula_weight 280.31
_chemical_name_systematic
; 
 ? 
;
_space_group_IT_number 14
_symmetry_cell_setting monoclinic
_symmetry_space_group_name_Hall '-P 2yn'
_symmetry_space_group_name_H-M 'P 1 21/n 1'
_atom_sites_solution_hydrogens geom
_atom_sites_solution_primary direct
_atom_sites_solution_secondary difmap
_audit_creation_method SHELXL-97
_cell_angle_alpha 90
_cell_angle_beta 95.036(1)
_cell_angle_gamma 90
_cell_formula_units_Z 4
_cell_length_a 14.1950(2)
_cell_length_b 5.9546(1)
_cell_length_c 17.0522(3)
_cell_measurement_reflns_used 10506
_cell_measurement_temperature 100
_cell_measurement_theta_max 67.41
_cell_measurement_theta_min 3.89
_cell_volume 1435.78(4)
_computing_cell_refinement 'SAINT V7.34A (Bruker AXS, 2006b)'
_computing_data_collection 'APEX2 v2.1-0 (Bruker AXS, 2006a)'
_computing_data_reduction 'SAINT V7.34A (Bruker AXS, 2006b)'
_computing_molecular_graphics 'SHELXTL v6.12 (Bruker AXS, 2001)'
_computing_publication_material 'UdMX (Maris, 2004)'
_computing_structure_refinement 'SHELXL97 (Sheldrick, 2008)'
_computing_structure_solution 'SHELXS97 (Sheldrick, 2008)'
_diffrn_ambient_temperature 100
_diffrn_detector_area_resol_mean 8.3
_diffrn_measured_fraction_theta_full 0.953
_diffrn_measured_fraction_theta_max 0.954
_diffrn_measurement_device_type 'Bruker Microstar'
_diffrn_measurement_method \w
_diffrn_radiation_monochromator 'Helios optics'
_diffrn_radiation_source 'Rotating Anode'
_diffrn_radiation_type CuK\a
_diffrn_radiation_wavelength 1.54178
_diffrn_reflns_av_R_equivalents 0.041
_diffrn_reflns_av_sigmaI/netI 0.0177
_diffrn_reflns_limit_h_max 15
_diffrn_reflns_limit_h_min -14
_diffrn_reflns_limit_k_max 7
_diffrn_reflns_limit_k_min -7
_diffrn_reflns_limit_l_max 20
_diffrn_reflns_limit_l_min -20
_diffrn_reflns_number 22947
_diffrn_reflns_theta_full 67.83
_diffrn_reflns_theta_max 67.83
_diffrn_reflns_theta_min 3.89
_diffrn_standards_decay_% 2.70
_diffrn_standards_interval_time 900
_diffrn_standards_number 147
_exptl_absorpt_coefficient_mu 0.708
_exptl_absorpt_correction_T_max 0.9790
_exptl_absorpt_correction_T_min 0.7492
_exptl_absorpt_correction_type multi-scan
_exptl_absorpt_process_details 'Sadabs (Sheldrick, 1996)'
_exptl_crystal_colour Colorless
_exptl_crystal_density_diffrn 1.297
_exptl_crystal_density_method 'not measured'
_exptl_crystal_description PLATE
_exptl_crystal_F_000 592
_exptl_crystal_size_max 0.10
_exptl_crystal_size_mid 0.06
_exptl_crystal_size_min 0.03
_refine_diff_density_max 0.176
_refine_diff_density_min -0.185
_refine_diff_density_rms 0.038
_refine_ls_extinction_method none
_refine_ls_goodness_of_fit_ref 1.033
_refine_ls_hydrogen_treatment constr
_refine_ls_matrix_type full
_refine_ls_number_parameters 191
_refine_ls_number_reflns 2484
_refine_ls_number_restraints 0
_refine_ls_restrained_S_all 1.033
_refine_ls_R_factor_all 0.0410
_refine_ls_R_factor_gt 0.0355
_refine_ls_shift/su_max 0.001
_refine_ls_shift/su_mean 0.000
_refine_ls_structure_factor_coef Fsqd
_refine_ls_weighting_details 'calc w=1/[\s^2^(Fo^2^)+(0.0660P)^2^+0.1839P] where P=(Fo^2^+2Fc^2^)/3'
_refine_ls_weighting_scheme calc
_refine_ls_wR_factor_gt 0.0977
_refine_ls_wR_factor_ref 0.1010
_reflns_number_gt 2153
_reflns_number_total 2484
_reflns_threshold_expression I>2\s(I)
_cod_data_source_file jo902066y_si_003.cif
_cod_data_source_block cha187
_cod_depositor_comments
;
The following automatic conversions were performed:
'_symmetry_cell_setting' value 'Monoclinic' changed to 'monoclinic'
according to '/home/saulius/struct/CIF-dictionaries/cif_core.dic'
dictionary named 'cif_core.dic' version 2.4.1 from
2010-06-29.

'_geom_bond_publ_flag' value 'Y' changed to 'y' according to
'/home/saulius/struct/CIF-dictionaries/cif_core.dic' dictionary named
'cif_core.dic' version 2.4.1 from 2010-06-29 (23
times).

'_geom_angle_publ_flag' value 'Y' changed to 'y' according to
'/home/saulius/struct/CIF-dictionaries/cif_core.dic' dictionary named
'cif_core.dic' version 2.4.1 from 2010-06-29 (33
times).

'_geom_torsion_publ_flag' value 'Y' changed to 'y' according to
'/home/saulius/struct/CIF-dictionaries/cif_core.dic' dictionary named
'cif_core.dic' version 2.4.1 from 2010-06-29 (46 times).

Automatic conversion script
Id: cif_fix_enum 1527 2010-12-29 10:47:43Z saulius 
;
_cod_original_sg_symbol_H-M P21/n
_cod_database_code 4025088

loop_
_symmetry_equiv_pos_as_xyz
'x, y, z'
'-x+1/2, y+1/2, -z+1/2'
'-x, -y, -z'
'x-1/2, -y-1/2, z-1/2'

loop_
_atom_site_label
_atom_site_type_symbol
_atom_site_fract_x
_atom_site_fract_y
_atom_site_fract_z
_atom_site_U_iso_or_equiv
_atom_site_adp_type
_atom_site_occupancy
_atom_site_symmetry_multiplicity
_atom_site_calc_flag
_atom_site_refinement_flags
_atom_site_disorder_assembly
_atom_site_disorder_group
C1 C 0.20376(9) 0.0706(2) 0.99184(7) 0.0310(3) Uani 1 1 d . . .
C2 C 0.19003(10) 0.1743(2) 0.90927(7) 0.0338(3) Uani 1 1 d . . .
H2 H 0.1327 0.1197 0.8766 0.041 Uiso 1 1 calc R . .
C3 C 0.16914(10) 0.3098(2) 0.97921(8) 0.0368(3) Uani 1 1 d . . .
H3A H 0.1020 0.3413 0.9865 0.044 Uiso 1 1 calc R . .
H3B H 0.2134 0.4327 0.9959 0.044 Uiso 1 1 calc R . .
O11 O 0.07504(7) -0.18831(15) 0.96913(5) 0.0423(3) Uani 1 1 d . . .
C11 C 0.13092(9) -0.0943(2) 1.01648(7) 0.0334(3) Uani 1 1 d . . .
C12 C 0.12834(9) -0.1280(2) 1.10316(7) 0.0343(3) Uani 1 1 d . . .
C13 C 0.16645(10) 0.0303(2) 1.15739(7) 0.0364(3) Uani 1 1 d . . .
H13 H 0.1952 0.1623 1.1392 0.044 Uiso 1 1 calc R . .
C14 C 0.16277(10) -0.0030(2) 1.23753(8) 0.0417(3) Uani 1 1 d . . .
H14 H 0.1878 0.1070 1.2740 0.050 Uiso 1 1 calc R . .
C15 C 0.12256(10) -0.1967(3) 1.26415(9) 0.0451(4) Uani 1 1 d . . .
H15 H 0.1202 -0.2206 1.3190 0.054 Uiso 1 1 calc R . .
C16 C 0.08571(11) -0.3555(2) 1.21101(9) 0.0453(4) Uani 1 1 d . . .
H16 H 0.0592 -0.4897 1.2297 0.054 Uiso 1 1 calc R . .
C17 C 0.08690(10) -0.3214(2) 1.13093(9) 0.0401(3) Uani 1 1 d . . .
H17 H 0.0595 -0.4296 1.0948 0.048 Uiso 1 1 calc R . .
C18 C 0.30335(9) 0.0330(2) 1.02304(7) 0.0301(3) Uani 1 1 d . . .
O18 O 0.36174(7) 0.17656(14) 1.03968(5) 0.0371(2) Uani 1 1 d . . .
O19 O 0.32143(6) -0.18795(13) 1.02774(5) 0.0352(2) Uani 1 1 d . . .
C19 C 0.41738(10) -0.2502(2) 1.05528(9) 0.0459(4) Uani 1 1 d . . .
H19A H 0.4608 -0.1979 1.0176 0.069 Uiso 1 1 calc R . .
H19B H 0.4218 -0.4140 1.0602 0.069 Uiso 1 1 calc R . .
H19C H 0.4344 -0.1810 1.1067 0.069 Uiso 1 1 calc R . .
C21 C 0.27274(9) 0.2240(2) 0.86355(7) 0.0318(3) Uani 1 1 d . . .
C22 C 0.29978(9) 0.0654(2) 0.80971(7) 0.0349(3) Uani 1 1 d . . .
H22 H 0.2684 -0.0755 0.8054 0.042 Uiso 1 1 calc R . .
C23 C 0.37168(10) 0.1108(2) 0.76263(8) 0.0383(3) Uani 1 1 d . . .
H23 H 0.3888 0.0016 0.7258 0.046 Uiso 1 1 calc R . .
C24 C 0.41928(10) 0.3149(2) 0.76851(8) 0.0379(3) Uani 1 1 d . . .
H24 H 0.4684 0.3463 0.7357 0.045 Uiso 1 1 calc R . .
C25 C 0.39405(10) 0.4718(2) 0.82284(8) 0.0378(3) Uani 1 1 d . . .
H25 H 0.4268 0.6108 0.8281 0.045 Uiso 1 1 calc R . .
C26 C 0.32124(10) 0.4268(2) 0.86956(7) 0.0361(3) Uani 1 1 d . . .
H26 H 0.3042 0.5364 0.9063 0.043 Uiso 1 1 calc R . .

loop_
_atom_site_aniso_label
_atom_site_aniso_U_11
_atom_site_aniso_U_22
_atom_site_aniso_U_33
_atom_site_aniso_U_23
_atom_site_aniso_U_13
_atom_site_aniso_U_12
C1 0.0326(8) 0.0278(6) 0.0324(6) 0.0005(5) 0.0016(5) 0.0018(5)
C2 0.0354(8) 0.0315(6) 0.0338(6) 0.0039(5) -0.0014(5) 0.0027(5)
C3 0.0367(8) 0.0300(7) 0.0441(7) 0.0020(5) 0.0063(6) 0.0047(5)
O11 0.0400(6) 0.0385(5) 0.0476(5) -0.0031(4) -0.0011(4) -0.0054(4)
C11 0.0299(8) 0.0286(6) 0.0419(7) -0.0002(5) 0.0033(5) 0.0030(5)
C12 0.0278(8) 0.0346(6) 0.0411(7) 0.0035(5) 0.0058(5) 0.0032(5)
C13 0.0336(8) 0.0362(7) 0.0402(7) 0.0040(5) 0.0077(5) 0.0011(5)
C14 0.0360(9) 0.0505(8) 0.0393(7) 0.0023(6) 0.0072(6) 0.0052(6)
C15 0.0359(9) 0.0570(9) 0.0437(7) 0.0139(6) 0.0110(6) 0.0103(6)
C16 0.0361(9) 0.0435(8) 0.0582(9) 0.0177(7) 0.0146(7) 0.0030(6)
C17 0.0307(8) 0.0366(7) 0.0536(8) 0.0034(6) 0.0077(6) 0.0015(5)
C18 0.0349(8) 0.0289(6) 0.0268(6) 0.0007(4) 0.0041(5) -0.0001(5)
O18 0.0368(6) 0.0326(5) 0.0411(5) 0.0004(4) -0.0012(4) -0.0052(4)
O19 0.0315(6) 0.0280(4) 0.0454(5) 0.0015(3) -0.0016(4) 0.0026(3)
C19 0.0336(9) 0.0379(7) 0.0644(9) 0.0043(6) -0.0057(7) 0.0059(6)
C21 0.0322(8) 0.0321(6) 0.0302(6) 0.0039(5) -0.0028(5) 0.0028(5)
C22 0.0315(8) 0.0307(6) 0.0417(7) -0.0008(5) -0.0010(6) 0.0006(5)
C23 0.0329(8) 0.0379(7) 0.0436(7) -0.0059(6) 0.0015(6) 0.0032(6)
C24 0.0293(8) 0.0409(7) 0.0432(7) 0.0032(5) 0.0016(6) 0.0016(5)
C25 0.0377(8) 0.0310(6) 0.0437(7) 0.0029(5) -0.0019(6) -0.0022(5)
C26 0.0408(8) 0.0330(6) 0.0338(6) -0.0004(5) -0.0008(5) 0.0017(5)

loop_
_atom_type_symbol
_atom_type_description
_atom_type_scat_dispersion_real
_atom_type_scat_dispersion_imag
_atom_type_scat_source
C C 0.0181 0.0091 'International Tables Vol C Tables 4.2.6.8 and 6.1.1.4'
H H 0.0000 0.0000 'International Tables Vol C Tables 4.2.6.8 and 6.1.1.4'
O O 0.0492 0.0322 'International Tables Vol C Tables 4.2.6.8 and 6.1.1.4'

loop_
_geom_angle_atom_site_label_1
_geom_angle_atom_site_label_2
_geom_angle_atom_site_label_3
_geom_angle_site_symmetry_1
_geom_angle_site_symmetry_2
_geom_angle_site_symmetry_3
_geom_angle
_geom_angle_publ_flag
C18 C1 C11 . . . 117.12(10) y
C18 C1 C3 . . . 118.66(11) y
C11 C1 C3 . . . 115.38(11) y
C18 C1 C2 . . . 115.48(11) y
C11 C1 C2 . . . 118.80(11) y
C3 C1 C2 . . . 58.53(8) y
C3 C2 C21 . . . 122.04(11) y
C3 C2 C1 . . . 60.13(8) y
C21 C2 C1 . . . 121.07(11) y
C3 C2 H2 . . . 114.3 ?
C21 C2 H2 . . . 114.3 ?
C1 C2 H2 . . . 114.3 ?
C2 C3 C1 . . . 61.34(8) y
C2 C3 H3A . . . 117.6 ?
C1 C3 H3A . . . 117.6 ?
C2 C3 H3B . . . 117.6 ?
C1 C3 H3B . . . 117.6 ?
H3A C3 H3B . . . 114.7 ?
O11 C11 C12 . . . 121.53(12) y
O11 C11 C1 . . . 122.41(11) y
C12 C11 C1 . . . 116.01(11) y
C17 C12 C13 . . . 118.90(12) y
C17 C12 C11 . . . 119.60(12) y
C13 C12 C11 . . . 121.50(12) y
C14 C13 C12 . . . 120.69(13) y
C14 C13 H13 . . . 119.7 ?
C12 C13 H13 . . . 119.7 ?
C15 C14 C13 . . . 119.73(14) y
C15 C14 H14 . . . 120.1 ?
C13 C14 H14 . . . 120.1 ?
C16 C15 C14 . . . 119.99(13) y
C16 C15 H15 . . . 120 ?
C14 C15 H15 . . . 120 ?
C15 C16 C17 . . . 120.75(13) y
C15 C16 H16 . . . 119.6 ?
C17 C16 H16 . . . 119.6 ?
C16 C17 C12 . . . 119.91(14) y
C16 C17 H17 . . . 120 ?
C12 C17 H17 . . . 120 ?
O18 C18 O19 . . . 123.83(12) y
O18 C18 C1 . . . 126.21(11) y
O19 C18 C1 . . . 109.92(10) y
C18 O19 C19 . . . 116.09(10) y
O19 C19 H19A . . . 109.5 ?
O19 C19 H19B . . . 109.5 ?
H19A C19 H19B . . . 109.5 ?
O19 C19 H19C . . . 109.5 ?
H19A C19 H19C . . . 109.5 ?
H19B C19 H19C . . . 109.5 ?
C26 C21 C22 . . . 118.30(12) y
C26 C21 C2 . . . 122.71(12) y
C22 C21 C2 . . . 118.92(12) y
C23 C22 C21 . . . 120.71(12) y
C23 C22 H22 . . . 119.6 ?
C21 C22 H22 . . . 119.6 ?
C22 C23 C24 . . . 120.62(12) y
C22 C23 H23 . . . 119.7 ?
C24 C23 H23 . . . 119.7 ?
C25 C24 C23 . . . 119.06(13) y
C25 C24 H24 . . . 120.5 ?
C23 C24 H24 . . . 120.5 ?
C24 C25 C26 . . . 120.28(12) y
C24 C25 H25 . . . 119.9 ?
C26 C25 H25 . . . 119.9 ?
C25 C26 C21 . . . 121.02(12) y
C25 C26 H26 . . . 119.5 ?
C21 C26 H26 . . . 119.5 ?

loop_
_geom_bond_atom_site_label_1
_geom_bond_atom_site_label_2
_geom_bond_site_symmetry_1
_geom_bond_site_symmetry_2
_geom_bond_distance
_geom_bond_publ_flag
C1 C18 . . 1.4832(18) y
C1 C11 . . 1.5119(18) y
C1 C3 . . 1.5160(17) y
C1 C2 . . 1.5342(16) y
C2 C3 . . 1.4911(18) y
C2 C21 . . 1.4948(19) y
C2 H2 . . 1 ?
C3 H3a . . 0.99 ?
C3 H3b . . 0.99 ?
O11 C11 . . 1.2172(16) y
C11 C12 . . 1.4953(17) y
C12 C17 . . 1.3947(19) y
C12 C13 . . 1.3960(19) y
C13 C14 . . 1.3864(18) y
C13 H13 . . 0.95 ?
C14 C15 . . 1.381(2) y
C14 H14 . . 0.95 ?
C15 C16 . . 1.381(2) y
C15 H15 . . 0.95 ?
C16 C17 . . 1.382(2) y
C16 H16 . . 0.95 ?
C17 H17 . . 0.95 ?
C18 O18 . . 1.2071(15) y
C18 O19 . . 1.3415(14) y
O19 C19 . . 1.4494(16) y
C19 H19a . . 0.98 ?
C19 H19b . . 0.98 ?
C19 H19c . . 0.98 ?
C21 C26 . . 1.3897(18) y
C21 C22 . . 1.3944(18) y
C22 C23 . . 1.380(2) y
C22 H22 . . 0.95 ?
C23 C24 . . 1.3896(19) y
C23 H23 . . 0.95 ?
C24 C25 . . 1.3847(19) y
C24 H24 . . 0.95 ?
C25 C26 . . 1.385(2) y
C25 H25 . . 0.95 ?
C26 H26 . . 0.95 ?

loop_
_geom_torsion_atom_site_label_1
_geom_torsion_atom_site_label_2
_geom_torsion_atom_site_label_3
_geom_torsion_atom_site_label_4
_geom_torsion_site_symmetry_1
_geom_torsion_site_symmetry_2
_geom_torsion_site_symmetry_3
_geom_torsion_site_symmetry_4
_geom_torsion
_geom_torsion_publ_flag
C18 C1 C2 C3 . . . . -109.34(12) y
C11 C1 C2 C3 . . . . 103.71(13) y
C18 C1 C2 C21 . . . . 2.27(16) y
C11 C1 C2 C21 . . . . -144.68(12) y
C3 C1 C2 C21 . . . . 111.61(14) y
C21 C2 C3 C1 . . . . -110.03(13) y
C18 C1 C3 C2 . . . . 103.91(13) y
C11 C1 C3 C2 . . . . -109.55(12) y
C18 C1 C11 O11 . . . . -128.67(13) y
C3 C1 C11 O11 . . . . 84.26(15) y
C2 C1 C11 O11 . . . . 17.75(18) y
C18 C1 C11 C12 . . . . 54.06(15) y
C3 C1 C11 C12 . . . . -93.01(13) y
C2 C1 C11 C12 . . . . -159.52(11) y
O11 C11 C12 C17 . . . . 22.96(19) y
C1 C11 C12 C17 . . . . -159.74(12) y
O11 C11 C12 C13 . . . . -156.93(13) y
C1 C11 C12 C13 . . . . 20.37(18) y
C17 C12 C13 C14 . . . . -0.4(2) y
C11 C12 C13 C14 . . . . 179.51(12) y
C12 C13 C14 C15 . . . . 1.2(2) y
C13 C14 C15 C16 . . . . -0.4(2) y
C14 C15 C16 C17 . . . . -1.2(2) y
C15 C16 C17 C12 . . . . 2.0(2) y
C13 C12 C17 C16 . . . . -1.2(2) y
C11 C12 C17 C16 . . . . 178.89(12) y
C11 C1 C18 O18 . . . . -146.32(12) y
C3 C1 C18 O18 . . . . -0.35(18) y
C2 C1 C18 O18 . . . . 66.16(16) y
C11 C1 C18 O19 . . . . 36.01(14) y
C3 C1 C18 O19 . . . . -178.02(10) y
C2 C1 C18 O19 . . . . -111.51(11) y
O18 C18 O19 C19 . . . . 0.53(17) y
C1 C18 O19 C19 . . . . 178.27(10) y
C3 C2 C21 C26 . . . . -16.51(18) y
C1 C2 C21 C26 . . . . -88.52(15) y
C3 C2 C21 C22 . . . . 166.74(11) y
C1 C2 C21 C22 . . . . 94.74(14) y
C26 C21 C22 C23 . . . . -1.21(18) y
C2 C21 C22 C23 . . . . 175.68(11) y
C21 C22 C23 C24 . . . . 0.67(19) y
C22 C23 C24 C25 . . . . 0.51(19) y
C23 C24 C25 C26 . . . . -1.13(19) y
C24 C25 C26 C21 . . . . 0.58(19) y
C22 C21 C26 C25 . . . . 0.59(18) y
C2 C21 C26 C25 . . . . -176.18(11) y
